data_7708964
loop_
_publ_author_name
'Yimthachote, Supajittra'
'Chumsaeng, Phongnarin'
'Phomphrai, Khamphee'

_publ_section_title
;
 Complexity of imine and amine Schiff-base tin(ii) complexes: drastic
 differences of amino and pyridyl side arms
;
_journal_name_full 'Dalton Transactions'
_journal_paper_doi 10.1039/D1DT02997E
_journal_year 2021
_chemical_formula_moiety 'C42 H54 N4 O2 Sn'
_chemical_formula_sum 'C42 H54 N4 O2 Sn'
_chemical_formula_weight 765.58
_chemical_name_systematic 2b'
_chemical_properties_physical Air-sensitive,Moisture-sensitive
_space_group_crystal_system monoclinic
_space_group_IT_number 14
_space_group_name_Hall '-P 2ybc'
_space_group_name_H-M_alt 'P 1 21/c 1'
_atom_sites_solution_hydrogens geom
_audit_creation_date 2021-05-28
_audit_creation_method
;
Olex2 1.3
(compiled 2020.11.12 svn.r5f609507 for OlexSys, GUI svn.r6272)
;
_audit_update_record
;
2021-08-12 deposited with the CCDC.	2021-11-23 downloaded from the CCDC.
;
_cell_angle_alpha 90
_cell_angle_beta 91.923(3)
_cell_angle_gamma 90
_cell_formula_units_Z 4
_cell_length_a 15.1970(12)
_cell_length_b 15.6665(10)
_cell_length_c 19.2301(15)
_cell_measurement_reflns_used 9715
_cell_measurement_temperature 100(2)
_cell_measurement_theta_max 30.50
_cell_measurement_theta_min 2.79
_cell_volume 4575.8(6)
_computing_cell_refinement 'SAINT V8.40B (?, 2016)'
_computing_data_reduction 'SAINT V8.40B (?, 2016)'
_computing_molecular_graphics 'Olex2 1.3 (Dolomanov et al., 2009)'
_computing_publication_material 'Olex2 1.3 (Dolomanov et al., 2009)'
_computing_structure_refinement 'SHELXL 2018/3 (Sheldrick, 2015)'
_computing_structure_solution 'SHELXT 2018/2 (Sheldrick, 2018)'
_diffrn_ambient_temperature 100
_diffrn_detector 'Bruker APEX2 area detector'
_diffrn_detector_area_resol_mean 7.9
_diffrn_detector_type 'CCD area detector'
_diffrn_measured_fraction_theta_full 0.999
_diffrn_measured_fraction_theta_max 0.998
_diffrn_measurement_device 'three-circle diffractometer'
_diffrn_measurement_device_type 'Bruker D8 Venture'
_diffrn_measurement_method '\w and \f scans'
_diffrn_radiation_monochromator 'mirror optics'
_diffrn_radiation_probe x-ray
_diffrn_radiation_type MoK\a
_diffrn_radiation_wavelength 0.71073
_diffrn_reflns_av_R_equivalents 0.0349
_diffrn_reflns_av_unetI/netI 0.0212
_diffrn_reflns_Laue_measured_fraction_full 0.999
_diffrn_reflns_Laue_measured_fraction_max 0.998
_diffrn_reflns_limit_h_max 18
_diffrn_reflns_limit_h_min -18
_diffrn_reflns_limit_k_max 19
_diffrn_reflns_limit_k_min -19
_diffrn_reflns_limit_l_max 23
_diffrn_reflns_limit_l_min -23
_diffrn_reflns_number 70484
_diffrn_reflns_point_group_measured_fraction_full 0.999
_diffrn_reflns_point_group_measured_fraction_max 0.998
_diffrn_reflns_theta_full 25.242
_diffrn_reflns_theta_max 26.022
_diffrn_reflns_theta_min 2.125
_diffrn_source 'microfocus sealed X-ray tube'
_diffrn_source_current 1.0
_diffrn_source_power 0.05
_diffrn_source_type 'Incoatec I\ms'
_diffrn_source_voltage 50.0
_diffrn_standards_number 0
_exptl_absorpt_coefficient_mu 0.592
_exptl_absorpt_correction_T_max 0.7461
_exptl_absorpt_correction_T_min 0.6754
_exptl_absorpt_correction_type multi-scan
_exptl_absorpt_process_details
;
SADABS-2016/2 (Bruker,2016/2) was used for absorption correction.
wR2(int) was 0.0843 before and 0.0556 after correction.
The Ratio of minimum to maximum transmission is 0.9052.
The \l/2 correction factor is Not present.
;
_exptl_crystal_colour 'clear light yellow'
_exptl_crystal_colour_lustre clear
_exptl_crystal_colour_modifier light
_exptl_crystal_colour_primary yellow
_exptl_crystal_density_diffrn 1.111
_exptl_crystal_description block
_exptl_crystal_F_000 1600
_exptl_crystal_size_max 0.464
_exptl_crystal_size_mid 0.349
_exptl_crystal_size_min 0.286
_refine_diff_density_max 0.352
_refine_diff_density_min -0.264
_refine_diff_density_rms 0.051
_refine_ls_extinction_coef 0.00104(10)
_refine_ls_extinction_expression Fc^*^=kFc[1+0.001xFc^2^\l^3^/sin(2\q)]^-1/4^
_refine_ls_extinction_method 'SHELXL-2018/3 (Sheldrick 2018)'
_refine_ls_goodness_of_fit_ref 1.060
_refine_ls_hydrogen_treatment constr
_refine_ls_matrix_type full
_refine_ls_number_parameters 455
_refine_ls_number_reflns 9007
_refine_ls_number_restraints 0
_refine_ls_restrained_S_all 1.060
_refine_ls_R_factor_all 0.0273
_refine_ls_R_factor_gt 0.0225
_refine_ls_shift/su_max 0.002
_refine_ls_shift/su_mean 0.000
_refine_ls_structure_factor_coef Fsqd
_refine_ls_weighting_details 'w=1/[\s^2^(Fo^2^)+(0.0232P)^2^+2.6325P] where P=(Fo^2^+2Fc^2^)/3'
_refine_ls_weighting_scheme calc
_refine_ls_wR_factor_gt 0.0542
_refine_ls_wR_factor_ref 0.0560
_reflns_Friedel_coverage 0.000
_reflns_number_gt 7987
_reflns_number_total 9007
_reflns_threshold_expression 'I > 2\s(I)'
_cod_data_source_file d1dt02997e2.cif
_cod_data_source_block p21_c_CCDC1
_cod_database_code 7708964
_shelx_shelxl_version_number 2018/3
_shelx_space_group_comment
;
The symmetry employed for this shelxl refinement is uniquely defined
by the following loop, which should always be used as a source of
symmetry information in preference to the above space-group names.
They are only intended as comments.
;
_shelx_estimated_absorpt_t_max 0.849
_shelx_estimated_absorpt_t_min 0.771
_olex2_refinement_description
;
1. Fixed Uiso
 At 1.2 times of:
  All C(H) groups, All C(H,H) groups, All N(H) groups
 At 1.5 times of:
  All C(H,H,H) groups
2.a Ternary CH refined with riding coordinates:
 N3(H3), C1(H1), C28(H28)
2.b Secondary CH2 refined with riding coordinates:
 C22(H22A,H22B)
2.c Aromatic/amide H refined with riding coordinates:
 C11(H11), C13(H13), C7(H7), C34(H34), C32(H32), C27(H27), C26(H26), C25(H25),
 C24(H24), C6(H6), C5(H5), C4(H4), C3(H3A)
2.d Idealised Me refined as rotating group:
 C37(H37A,H37B,H37C), C36(H36A,H36B,H36C), C38(H38A,H38B,H38C), C42(H42A,H42B,
 H42C), C41(H41A,H41B,H41C), C40(H40A,H40B,H40C), C17(H17A,H17B,H17C), C15(H15A,
 H15B,H15C), C16(H16A,H16B,H16C), C21(H21A,H21B,H21C), C19(H19A,H19B,H19C),
 C20(H20A,H20B,H20C)
;
_olex2_submission_special_instructions 'No special instructions were received'

loop_
_space_group_symop_operation_xyz
'x, y, z'
'-x, y+1/2, -z+1/2'
'-x, -y, -z'
'x, -y-1/2, z-1/2'

loop_
_atom_site_label
_atom_site_type_symbol
_atom_site_fract_x
_atom_site_fract_y
_atom_site_fract_z
_atom_site_U_iso_or_equiv
_atom_site_adp_type
_atom_site_occupancy
_atom_site_site_symmetry_order
_atom_site_calc_flag
_atom_site_refinement_flags_posn
_atom_site_refinement_flags_adp
_atom_site_refinement_flags_occupancy
_atom_site_disorder_assembly
_atom_site_disorder_group
Sn1 Sn 0.67867(2) 0.54969(2) 0.72848(2) 0.01393(4) Uani 1 1 d . . . . .
O1 O 0.77858(7) 0.60219(7) 0.66242(5) 0.0176(2) Uani 1 1 d . . . . .
O2 O 0.70323(7) 0.42815(7) 0.69236(6) 0.0172(2) Uani 1 1 d . . . . .
N1 N 0.59929(8) 0.56152(8) 0.62561(7) 0.0131(3) Uani 1 1 d . . . . .
N3 N 0.53646(9) 0.47954(8) 0.74416(6) 0.0142(3) Uani 1 1 d . . . . .
H3 H 0.494622 0.525309 0.757951 0.017 Uiso 1 1 calc R U . . .
N2 N 0.44210(9) 0.62754(8) 0.70576(7) 0.0195(3) Uani 1 1 d . . . . .
C9 C 0.78987(10) 0.61201(9) 0.59561(8) 0.0140(3) Uani 1 1 d . . . . .
C10 C 0.87327(10) 0.63654(10) 0.56966(8) 0.0168(3) Uani 1 1 d . . . . .
C11 C 0.88031(10) 0.64603(11) 0.49852(8) 0.0201(3) Uani 1 1 d . . . . .
H11 H 0.935807 0.662829 0.481777 0.024 Uiso 1 1 calc R U . . .
C12 C 0.81095(11) 0.63253(11) 0.44901(8) 0.0199(3) Uani 1 1 d . . . . .
N4 N 0.39299(10) 0.46176(9) 0.83730(8) 0.0251(3) Uani 1 1 d . . . . .
C13 C 0.73152(10) 0.60882(10) 0.47485(8) 0.0176(3) Uani 1 1 d . . . . .
H13 H 0.683321 0.598642 0.443194 0.021 Uiso 1 1 calc R U . . .
C8 C 0.71889(10) 0.59904(9) 0.54669(8) 0.0143(3) Uani 1 1 d . . . . .
C7 C 0.63179(10) 0.57463(9) 0.56505(8) 0.0137(3) Uani 1 1 d . . . . .
H7 H 0.591456 0.566817 0.526765 0.016 Uiso 1 1 calc R U . . .
C1 C 0.50814(10) 0.52797(9) 0.62486(8) 0.0134(3) Uani 1 1 d . . . . .
H1 H 0.494059 0.506514 0.576795 0.016 Uiso 1 1 calc R U . . .
C28 C 0.50631(10) 0.45042(9) 0.67456(8) 0.0134(3) Uani 1 1 d . . . . .
H28 H 0.444040 0.430400 0.677285 0.016 Uiso 1 1 calc R U . . .
C29 C 0.56161(10) 0.37724(9) 0.64710(8) 0.0139(3) Uani 1 1 d . . . . .
C34 C 0.51528(10) 0.31335(10) 0.61118(8) 0.0142(3) Uani 1 1 d . . . . .
H34 H 0.452851 0.316710 0.608206 0.017 Uiso 1 1 calc R U . . .
C33 C 0.55608(10) 0.24514(10) 0.57959(8) 0.0144(3) Uani 1 1 d . . . . .
C35 C 0.50109(10) 0.17446(9) 0.54397(8) 0.0160(3) Uani 1 1 d . . . . .
C37 C 0.43024(12) 0.21313(11) 0.49502(9) 0.0263(4) Uani 1 1 d . . . . .
H37A H 0.390516 0.248584 0.521872 0.039 Uiso 1 1 calc R U . . .
H37B H 0.396597 0.167218 0.471949 0.039 Uiso 1 1 calc R U . . .
H37C H 0.458249 0.248341 0.459922 0.039 Uiso 1 1 calc R U . . .
C36 C 0.45580(11) 0.12215(10) 0.60028(9) 0.0213(4) Uani 1 1 d . . . . .
H36A H 0.500595 0.095637 0.631106 0.032 Uiso 1 1 calc R U . . .
H36B H 0.419262 0.077632 0.578118 0.032 Uiso 1 1 calc R U . . .
H36C H 0.418689 0.159870 0.627466 0.032 Uiso 1 1 calc R U . . .
C38 C 0.55744(12) 0.11450(11) 0.50126(9) 0.0240(4) Uani 1 1 d . . . . .
H38A H 0.589332 0.147695 0.467019 0.036 Uiso 1 1 calc R U . . .
H38B H 0.519429 0.072683 0.477115 0.036 Uiso 1 1 calc R U . . .
H38C H 0.599684 0.084671 0.532274 0.036 Uiso 1 1 calc R U . . .
C32 C 0.64803(10) 0.24369(10) 0.58428(8) 0.0154(3) Uani 1 1 d . . . . .
H32 H 0.677742 0.198316 0.562185 0.019 Uiso 1 1 calc R U . . .
C31 C 0.69859(10) 0.30522(10) 0.61964(8) 0.0150(3) Uani 1 1 d . . . . .
C39 C 0.79989(10) 0.30189(10) 0.61948(8) 0.0182(3) Uani 1 1 d . . . . .
C42 C 0.83374(11) 0.22609(11) 0.57726(10) 0.0257(4) Uani 1 1 d . . . . .
H42A H 0.813228 0.172601 0.597588 0.039 Uiso 1 1 calc R U . . .
H42B H 0.898253 0.226797 0.578249 0.039 Uiso 1 1 calc R U . . .
H42C H 0.811326 0.230536 0.529013 0.039 Uiso 1 1 calc R U . . .
C41 C 0.83385(11) 0.38400(11) 0.58545(9) 0.0217(4) Uani 1 1 d . . . . .
H41A H 0.806104 0.390444 0.539003 0.033 Uiso 1 1 calc R U . . .
H41B H 0.897872 0.380463 0.581512 0.033 Uiso 1 1 calc R U . . .
H41C H 0.819176 0.433329 0.614172 0.033 Uiso 1 1 calc R U . . .
C40 C 0.83953(11) 0.29273(12) 0.69378(9) 0.0242(4) Uani 1 1 d . . . . .
H40A H 0.819903 0.340390 0.722397 0.036 Uiso 1 1 calc R U . . .
H40B H 0.903929 0.293189 0.692338 0.036 Uiso 1 1 calc R U . . .
H40C H 0.820012 0.238771 0.713926 0.036 Uiso 1 1 calc R U . . .
C30 C 0.65466(10) 0.37268(10) 0.65410(8) 0.0141(3) Uani 1 1 d . . . . .
C22 C 0.53222(11) 0.41250(10) 0.79784(8) 0.0175(3) Uani 1 1 d . . . . .
H22A H 0.566246 0.431052 0.839969 0.021 Uiso 1 1 calc R U . . .
H22B H 0.559661 0.359678 0.780428 0.021 Uiso 1 1 calc R U . . .
C23 C 0.43851(11) 0.39368(10) 0.81686(8) 0.0177(3) Uani 1 1 d . . . . .
C27 C 0.31034(12) 0.44916(13) 0.85628(10) 0.0310(4) Uani 1 1 d . . . . .
H27 H 0.277367 0.497217 0.870554 0.037 Uiso 1 1 calc R U . . .
C26 C 0.27003(12) 0.37010(13) 0.85631(9) 0.0305(4) Uani 1 1 d . . . . .
H26 H 0.211460 0.363943 0.871353 0.037 Uiso 1 1 calc R U . . .
C25 C 0.31642(12) 0.30077(12) 0.83417(9) 0.0280(4) Uani 1 1 d . . . . .
H25 H 0.290190 0.245721 0.832801 0.034 Uiso 1 1 calc R U . . .
C24 C 0.40243(12) 0.31232(11) 0.81375(8) 0.0229(4) Uani 1 1 d . . . . .
H24 H 0.435942 0.265396 0.797956 0.027 Uiso 1 1 calc R U . . .
C2 C 0.44147(10) 0.59700(9) 0.64054(8) 0.0145(3) Uani 1 1 d . . . . .
C6 C 0.38248(12) 0.68685(11) 0.72078(9) 0.0249(4) Uani 1 1 d . . . . .
H6 H 0.381740 0.707955 0.767072 0.030 Uiso 1 1 calc R U . . .
C5 C 0.32171(12) 0.71916(11) 0.67237(10) 0.0266(4) Uani 1 1 d . . . . .
H5 H 0.280491 0.761497 0.685102 0.032 Uiso 1 1 calc R U . . .
C4 C 0.32253(12) 0.68835(12) 0.60523(10) 0.0304(4) Uani 1 1 d . . . . .
H4 H 0.282074 0.709551 0.570673 0.036 Uiso 1 1 calc R U . . .
C3 C 0.38320(11) 0.62599(11) 0.58883(9) 0.0236(4) Uani 1 1 d . . . . .
H3A H 0.384782 0.603571 0.542987 0.028 Uiso 1 1 calc R U . . .
C14 C 0.82022(11) 0.64470(12) 0.37043(9) 0.0256(4) Uani 1 1 d . . . . .
C17 C 0.91473(12) 0.66598(14) 0.35140(10) 0.0333(5) Uani 1 1 d . . . . .
H17A H 0.932011 0.720775 0.372314 0.050 Uiso 1 1 calc R U . . .
H17B H 0.918221 0.669715 0.300699 0.050 Uiso 1 1 calc R U . . .
H17C H 0.954471 0.621088 0.369013 0.050 Uiso 1 1 calc R U . . .
C15 C 0.79278(13) 0.56272(14) 0.33185(10) 0.0343(5) Uani 1 1 d . . . . .
H15A H 0.829533 0.515170 0.348753 0.051 Uiso 1 1 calc R U . . .
H15B H 0.800408 0.570349 0.281832 0.051 Uiso 1 1 calc R U . . .
H15C H 0.730854 0.550261 0.340319 0.051 Uiso 1 1 calc R U . . .
C16 C 0.76026(12) 0.71858(14) 0.34589(10) 0.0332(5) Uani 1 1 d . . . . .
H16A H 0.698645 0.703308 0.352853 0.050 Uiso 1 1 calc R U . . .
H16B H 0.768778 0.729497 0.296385 0.050 Uiso 1 1 calc R U . . .
H16C H 0.775142 0.770032 0.372776 0.050 Uiso 1 1 calc R U . . .
C18 C 0.95294(10) 0.65087(11) 0.62014(8) 0.0203(3) Uani 1 1 d . . . . .
C21 C 0.93315(12) 0.72121(13) 0.67264(10) 0.0328(4) Uani 1 1 d . . . . .
H21A H 0.920475 0.774666 0.647793 0.049 Uiso 1 1 calc R U . . .
H21B H 0.984286 0.729199 0.704380 0.049 Uiso 1 1 calc R U . . .
H21C H 0.882013 0.704800 0.699338 0.049 Uiso 1 1 calc R U . . .
C19 C 0.97490(13) 0.56754(13) 0.65867(11) 0.0344(5) Uani 1 1 d . . . . .
H19A H 0.923732 0.549007 0.684441 0.052 Uiso 1 1 calc R U . . .
H19B H 1.024958 0.576905 0.691237 0.052 Uiso 1 1 calc R U . . .
H19C H 0.990055 0.523427 0.624985 0.052 Uiso 1 1 calc R U . . .
C20 C 1.03548(12) 0.67811(15) 0.58214(10) 0.0380(5) Uani 1 1 d . . . . .
H20A H 1.051567 0.633330 0.549326 0.057 Uiso 1 1 calc R U . . .
H20B H 1.084116 0.687131 0.616095 0.057 Uiso 1 1 calc R U . . .
H20C H 1.023502 0.731284 0.556698 0.057 Uiso 1 1 calc R U . . .

loop_
_atom_site_aniso_label
_atom_site_aniso_U_11
_atom_site_aniso_U_22
_atom_site_aniso_U_33
_atom_site_aniso_U_23
_atom_site_aniso_U_13
_atom_site_aniso_U_12
Sn1 0.01491(6) 0.01724(6) 0.00968(6) -0.00223(4) 0.00078(4) -0.00225(4)
O1 0.0160(6) 0.0251(6) 0.0116(5) 0.0001(4) 0.0006(4) -0.0040(5)
O2 0.0143(5) 0.0189(5) 0.0183(6) -0.0054(4) -0.0015(5) -0.0004(4)
N1 0.0112(6) 0.0151(6) 0.0131(6) -0.0009(5) 0.0015(5) -0.0011(5)
N3 0.0174(7) 0.0148(6) 0.0105(6) -0.0005(5) 0.0023(5) 0.0003(5)
N2 0.0221(7) 0.0184(7) 0.0183(7) -0.0024(5) 0.0021(6) 0.0042(6)
C9 0.0152(8) 0.0135(7) 0.0134(7) -0.0003(6) 0.0017(6) 0.0024(6)
C10 0.0135(8) 0.0187(8) 0.0180(8) -0.0001(6) -0.0005(6) 0.0022(6)
C11 0.0133(8) 0.0275(9) 0.0196(8) 0.0043(7) 0.0036(6) 0.0002(7)
C12 0.0163(8) 0.0277(9) 0.0158(8) 0.0037(7) 0.0025(6) 0.0030(7)
N4 0.0210(8) 0.0259(8) 0.0286(8) -0.0058(6) 0.0061(6) -0.0027(6)
C13 0.0145(8) 0.0240(8) 0.0141(8) 0.0017(6) -0.0013(6) 0.0025(6)
C8 0.0138(7) 0.0150(7) 0.0141(7) 0.0012(6) 0.0022(6) 0.0018(6)
C7 0.0130(7) 0.0147(7) 0.0131(7) 0.0003(6) -0.0018(6) 0.0018(6)
C1 0.0132(7) 0.0166(7) 0.0105(7) -0.0021(6) 0.0007(6) -0.0022(6)
C28 0.0123(7) 0.0151(7) 0.0130(7) -0.0017(6) 0.0014(6) -0.0016(6)
C29 0.0156(8) 0.0148(7) 0.0114(7) -0.0003(6) 0.0020(6) 0.0003(6)
C34 0.0133(7) 0.0173(7) 0.0119(7) 0.0023(6) 0.0001(6) -0.0011(6)
C33 0.0192(8) 0.0147(7) 0.0093(7) 0.0019(6) 0.0003(6) -0.0006(6)
C35 0.0203(8) 0.0136(7) 0.0141(8) -0.0008(6) -0.0012(6) -0.0007(6)
C37 0.0349(10) 0.0199(8) 0.0233(9) -0.0024(7) -0.0122(8) -0.0009(7)
C36 0.0251(9) 0.0176(8) 0.0212(9) -0.0002(7) 0.0019(7) -0.0032(7)
C38 0.0298(10) 0.0197(8) 0.0229(9) -0.0075(7) 0.0051(7) -0.0035(7)
C32 0.0201(8) 0.0150(7) 0.0113(7) 0.0005(6) 0.0027(6) 0.0023(6)
C31 0.0148(8) 0.0174(8) 0.0131(7) 0.0021(6) 0.0024(6) 0.0018(6)
C39 0.0137(8) 0.0220(8) 0.0189(8) 0.0000(7) 0.0024(6) 0.0024(6)
C42 0.0173(8) 0.0296(9) 0.0306(10) -0.0042(8) 0.0047(7) 0.0049(7)
C41 0.0153(8) 0.0279(9) 0.0222(9) 0.0002(7) 0.0055(7) -0.0002(7)
C40 0.0158(8) 0.0336(10) 0.0230(9) 0.0025(7) 0.0000(7) 0.0040(7)
C30 0.0147(8) 0.0162(7) 0.0115(7) 0.0011(6) 0.0008(6) -0.0022(6)
C22 0.0202(8) 0.0183(8) 0.0142(8) 0.0017(6) 0.0027(6) -0.0003(6)
C23 0.0225(8) 0.0216(8) 0.0090(7) 0.0013(6) 0.0007(6) -0.0026(7)
C27 0.0214(9) 0.0389(11) 0.0332(11) -0.0084(8) 0.0061(8) -0.0008(8)
C26 0.0213(9) 0.0480(12) 0.0222(9) 0.0032(8) -0.0009(7) -0.0113(8)
C25 0.0327(10) 0.0309(10) 0.0199(9) 0.0065(7) -0.0053(8) -0.0143(8)
C24 0.0299(10) 0.0220(8) 0.0166(8) 0.0031(7) -0.0011(7) -0.0043(7)
C2 0.0126(7) 0.0138(7) 0.0174(8) 0.0013(6) 0.0032(6) -0.0026(6)
C6 0.0304(10) 0.0222(9) 0.0226(9) -0.0016(7) 0.0081(8) 0.0046(7)
C5 0.0223(9) 0.0220(9) 0.0359(10) 0.0022(8) 0.0087(8) 0.0073(7)
C4 0.0259(10) 0.0321(10) 0.0329(10) 0.0039(8) -0.0039(8) 0.0098(8)
C3 0.0237(9) 0.0276(9) 0.0195(9) 0.0002(7) -0.0016(7) 0.0048(7)
C14 0.0163(8) 0.0441(11) 0.0164(8) 0.0073(8) 0.0030(7) 0.0029(8)
C17 0.0212(9) 0.0588(13) 0.0200(9) 0.0115(9) 0.0043(7) 0.0026(9)
C15 0.0305(10) 0.0558(13) 0.0170(9) -0.0025(8) 0.0057(8) 0.0021(9)
C16 0.0237(10) 0.0537(13) 0.0224(9) 0.0159(9) 0.0034(8) 0.0062(9)
C18 0.0128(8) 0.0288(9) 0.0192(8) -0.0016(7) -0.0002(6) -0.0015(7)
C21 0.0191(9) 0.0408(11) 0.0384(11) -0.0164(9) -0.0014(8) -0.0039(8)
C19 0.0226(10) 0.0395(11) 0.0401(12) 0.0041(9) -0.0140(9) 0.0030(8)
C20 0.0159(9) 0.0707(15) 0.0275(10) -0.0019(10) 0.0005(8) -0.0090(9)

loop_
_atom_type_symbol
_atom_type_description
_atom_type_scat_dispersion_real
_atom_type_scat_dispersion_imag
_atom_type_scat_source
C C 0.0033 0.0016 'International Tables Vol C Tables 4.2.6.8 and 6.1.1.4'
H H 0.0000 0.0000 'International Tables Vol C Tables 4.2.6.8 and 6.1.1.4'
N N 0.0061 0.0033 'International Tables Vol C Tables 4.2.6.8 and 6.1.1.4'
O O 0.0106 0.0060 'International Tables Vol C Tables 4.2.6.8 and 6.1.1.4'
Sn Sn -0.6537 1.4246 'International Tables Vol C Tables 4.2.6.8 and 6.1.1.4'

loop_
_geom_angle_atom_site_label_1
_geom_angle_atom_site_label_2
_geom_angle_atom_site_label_3
_geom_angle
_geom_angle_site_symmetry_1
_geom_angle_site_symmetry_3
_geom_angle_publ_flag
O1 Sn1 N1 79.78(4) . . ?
O1 Sn1 N3 151.31(4) . . ?
O2 Sn1 O1 90.84(4) . . ?
O2 Sn1 N1 83.10(4) . . ?
O2 Sn1 N3 78.35(4) . . ?
N1 Sn1 N3 72.64(4) . . ?
C9 O1 Sn1 137.23(10) . . ?
C30 O2 Sn1 132.72(10) . . ?
C7 N1 Sn1 125.69(10) . . ?
C7 N1 C1 115.58(12) . . ?
C1 N1 Sn1 116.43(9) . . ?
Sn1 N3 H3 106.4 . . ?
C28 N3 Sn1 106.00(9) . . ?
C28 N3 H3 106.4 . . ?
C28 N3 C22 113.32(12) . . ?
C22 N3 Sn1 117.67(9) . . ?
C22 N3 H3 106.4 . . ?
C6 N2 C2 117.80(14) . . ?
O1 C9 C10 121.34(14) . . ?
O1 C9 C8 120.69(14) . . ?
C8 C9 C10 117.97(14) . . ?
C9 C10 C18 120.37(14) . . ?
C11 C10 C9 118.20(14) . . ?
C11 C10 C18 121.42(14) . . ?
C10 C11 H11 117.6 . . ?
C10 C11 C12 124.73(15) . . ?
C12 C11 H11 117.6 . . ?
C11 C12 C14 123.66(15) . . ?
C13 C12 C11 116.24(15) . . ?
C13 C12 C14 120.08(14) . . ?
C27 N4 C23 117.59(15) . . ?
C12 C13 H13 118.8 . . ?
C12 C13 C8 122.33(15) . . ?
C8 C13 H13 118.8 . . ?
C9 C8 C7 124.16(14) . . ?
C13 C8 C9 120.51(14) . . ?
C13 C8 C7 115.33(14) . . ?
N1 C7 C8 130.27(14) . . ?
N1 C7 H7 114.9 . . ?
C8 C7 H7 114.9 . . ?
N1 C1 H1 107.4 . . ?
N1 C1 C28 108.00(12) . . ?
N1 C1 C2 112.04(12) . . ?
C28 C1 H1 107.4 . . ?
C2 C1 H1 107.4 . . ?
C2 C1 C28 114.25(12) . . ?
N3 C28 C1 107.87(12) . . ?
N3 C28 H28 108.4 . . ?
N3 C28 C29 112.90(12) . . ?
C1 C28 H28 108.4 . . ?
C29 C28 C1 110.78(12) . . ?
C29 C28 H28 108.4 . . ?
C34 C29 C28 115.86(13) . . ?
C34 C29 C30 119.77(14) . . ?
C30 C29 C28 124.33(13) . . ?
C29 C34 H34 118.5 . . ?
C33 C34 C29 123.03(14) . . ?
C33 C34 H34 118.5 . . ?
C34 C33 C35 120.47(14) . . ?
C34 C33 C32 116.45(14) . . ?
C32 C33 C35 123.04(14) . . ?
C33 C35 C36 108.65(12) . . ?
C37 C35 C33 110.49(13) . . ?
C37 C35 C36 108.74(14) . . ?
C38 C35 C33 112.13(13) . . ?
C38 C35 C37 107.94(14) . . ?
C38 C35 C36 108.82(13) . . ?
C35 C37 H37A 109.5 . . ?
C35 C37 H37B 109.5 . . ?
C35 C37 H37C 109.5 . . ?
H37A C37 H37B 109.5 . . ?
H37A C37 H37C 109.5 . . ?
H37B C37 H37C 109.5 . . ?
C35 C36 H36A 109.5 . . ?
C35 C36 H36B 109.5 . . ?
C35 C36 H36C 109.5 . . ?
H36A C36 H36B 109.5 . . ?
H36A C36 H36C 109.5 . . ?
H36B C36 H36C 109.5 . . ?
C35 C38 H38A 109.5 . . ?
C35 C38 H38B 109.5 . . ?
C35 C38 H38C 109.5 . . ?
H38A C38 H38B 109.5 . . ?
H38A C38 H38C 109.5 . . ?
H38B C38 H38C 109.5 . . ?
C33 C32 H32 118.2 . . ?
C31 C32 C33 123.59(14) . . ?
C31 C32 H32 118.2 . . ?
C32 C31 C39 120.65(14) . . ?
C32 C31 C30 118.68(14) . . ?
C30 C31 C39 120.64(14) . . ?
C42 C39 C31 112.29(13) . . ?
C42 C39 C41 107.34(13) . . ?
C42 C39 C40 106.92(13) . . ?
C41 C39 C31 108.77(13) . . ?
C40 C39 C31 111.20(13) . . ?
C40 C39 C41 110.26(14) . . ?
C39 C42 H42A 109.5 . . ?
C39 C42 H42B 109.5 . . ?
C39 C42 H42C 109.5 . . ?
H42A C42 H42B 109.5 . . ?
H42A C42 H42C 109.5 . . ?
H42B C42 H42C 109.5 . . ?
C39 C41 H41A 109.5 . . ?
C39 C41 H41B 109.5 . . ?
C39 C41 H41C 109.5 . . ?
H41A C41 H41B 109.5 . . ?
H41A C41 H41C 109.5 . . ?
H41B C41 H41C 109.5 . . ?
C39 C40 H40A 109.5 . . ?
C39 C40 H40B 109.5 . . ?
C39 C40 H40C 109.5 . . ?
H40A C40 H40B 109.5 . . ?
H40A C40 H40C 109.5 . . ?
H40B C40 H40C 109.5 . . ?
O2 C30 C29 123.19(13) . . ?
O2 C30 C31 118.49(13) . . ?
C29 C30 C31 118.32(13) . . ?
N3 C22 H22A 109.3 . . ?
N3 C22 H22B 109.3 . . ?
N3 C22 C23 111.82(13) . . ?
H22A C22 H22B 107.9 . . ?
C23 C22 H22A 109.3 . . ?
C23 C22 H22B 109.3 . . ?
N4 C23 C22 114.61(14) . . ?
N4 C23 C24 122.51(16) . . ?
C24 C23 C22 122.88(15) . . ?
N4 C27 H27 118.2 . . ?
N4 C27 C26 123.65(18) . . ?
C26 C27 H27 118.2 . . ?
C27 C26 H26 120.7 . . ?
C25 C26 C27 118.53(17) . . ?
C25 C26 H26 120.7 . . ?
C26 C25 H25 120.6 . . ?
C26 C25 C24 118.89(17) . . ?
C24 C25 H25 120.6 . . ?
C23 C24 C25 118.79(17) . . ?
C23 C24 H24 120.6 . . ?
C25 C24 H24 120.6 . . ?
N2 C2 C1 117.09(13) . . ?
N2 C2 C3 122.55(15) . . ?
C3 C2 C1 120.36(14) . . ?
N2 C6 H6 118.3 . . ?
N2 C6 C5 123.40(16) . . ?
C5 C6 H6 118.3 . . ?
C6 C5 H5 120.8 . . ?
C4 C5 C6 118.34(16) . . ?
C4 C5 H5 120.8 . . ?
C5 C4 H4 120.4 . . ?
C5 C4 C3 119.11(17) . . ?
C3 C4 H4 120.4 . . ?
C2 C3 C4 118.78(16) . . ?
C2 C3 H3A 120.6 . . ?
C4 C3 H3A 120.6 . . ?
C12 C14 C16 108.84(14) . . ?
C17 C14 C12 112.36(14) . . ?
C17 C14 C15 107.99(16) . . ?
C17 C14 C16 108.29(15) . . ?
C15 C14 C12 109.87(15) . . ?
C15 C14 C16 109.46(15) . . ?
C14 C17 H17A 109.5 . . ?
C14 C17 H17B 109.5 . . ?
C14 C17 H17C 109.5 . . ?
H17A C17 H17B 109.5 . . ?
H17A C17 H17C 109.5 . . ?
H17B C17 H17C 109.5 . . ?
C14 C15 H15A 109.5 . . ?
C14 C15 H15B 109.5 . . ?
C14 C15 H15C 109.5 . . ?
H15A C15 H15B 109.5 . . ?
H15A C15 H15C 109.5 . . ?
H15B C15 H15C 109.5 . . ?
C14 C16 H16A 109.5 . . ?
C14 C16 H16B 109.5 . . ?
C14 C16 H16C 109.5 . . ?
H16A C16 H16B 109.5 . . ?
H16A C16 H16C 109.5 . . ?
H16B C16 H16C 109.5 . . ?
C21 C18 C10 110.62(14) . . ?
C21 C18 C19 109.80(15) . . ?
C21 C18 C20 107.21(15) . . ?
C19 C18 C10 109.51(14) . . ?
C19 C18 C20 107.41(15) . . ?
C20 C18 C10 112.21(14) . . ?
C18 C21 H21A 109.5 . . ?
C18 C21 H21B 109.5 . . ?
C18 C21 H21C 109.5 . . ?
H21A C21 H21B 109.5 . . ?
H21A C21 H21C 109.5 . . ?
H21B C21 H21C 109.5 . . ?
C18 C19 H19A 109.5 . . ?
C18 C19 H19B 109.5 . . ?
C18 C19 H19C 109.5 . . ?
H19A C19 H19B 109.5 . . ?
H19A C19 H19C 109.5 . . ?
H19B C19 H19C 109.5 . . ?
C18 C20 H20A 109.5 . . ?
C18 C20 H20B 109.5 . . ?
C18 C20 H20C 109.5 . . ?
H20A C20 H20B 109.5 . . ?
H20A C20 H20C 109.5 . . ?
H20B C20 H20C 109.5 . . ?

loop_
_geom_bond_atom_site_label_1
_geom_bond_atom_site_label_2
_geom_bond_distance
_geom_bond_site_symmetry_2
_geom_bond_publ_flag
Sn1 O1 2.1737(11) . ?
Sn1 O2 2.0653(11) . ?
Sn1 N1 2.2896(13) . ?
Sn1 N3 2.4522(13) . ?
O1 C9 1.3109(18) . ?
O2 C30 1.3434(18) . ?
N1 C7 1.296(2) . ?
N1 C1 1.4812(19) . ?
N3 H3 1.0000 . ?
N3 C28 1.4726(19) . ?
N3 C22 1.475(2) . ?
N2 C2 1.342(2) . ?
N2 C6 1.336(2) . ?
C9 C10 1.430(2) . ?
C9 C8 1.422(2) . ?
C10 C11 1.384(2) . ?
C10 C18 1.543(2) . ?
C11 H11 0.9500 . ?
C11 C12 1.412(2) . ?
C12 C13 1.372(2) . ?
C12 C14 1.534(2) . ?
N4 C23 1.338(2) . ?
N4 C27 1.334(2) . ?
C13 H13 0.9500 . ?
C13 C8 1.410(2) . ?
C8 C7 1.433(2) . ?
C7 H7 0.9500 . ?
C1 H1 1.0000 . ?
C1 C28 1.547(2) . ?
C1 C2 1.519(2) . ?
C28 H28 1.0000 . ?
C28 C29 1.526(2) . ?
C29 C34 1.394(2) . ?
C29 C30 1.418(2) . ?
C34 H34 0.9500 . ?
C34 C33 1.386(2) . ?
C33 C35 1.535(2) . ?
C33 C32 1.397(2) . ?
C35 C37 1.531(2) . ?
C35 C36 1.539(2) . ?
C35 C38 1.529(2) . ?
C37 H37A 0.9800 . ?
C37 H37B 0.9800 . ?
C37 H37C 0.9800 . ?
C36 H36A 0.9800 . ?
C36 H36B 0.9800 . ?
C36 H36C 0.9800 . ?
C38 H38A 0.9800 . ?
C38 H38B 0.9800 . ?
C38 H38C 0.9800 . ?
C32 H32 0.9500 . ?
C32 C31 1.395(2) . ?
C31 C39 1.540(2) . ?
C31 C30 1.425(2) . ?
C39 C42 1.537(2) . ?
C39 C41 1.540(2) . ?
C39 C40 1.539(2) . ?
C42 H42A 0.9800 . ?
C42 H42B 0.9800 . ?
C42 H42C 0.9800 . ?
C41 H41A 0.9800 . ?
C41 H41B 0.9800 . ?
C41 H41C 0.9800 . ?
C40 H40A 0.9800 . ?
C40 H40B 0.9800 . ?
C40 H40C 0.9800 . ?
C22 H22A 0.9900 . ?
C22 H22B 0.9900 . ?
C22 C23 1.511(2) . ?
C23 C24 1.388(2) . ?
C27 H27 0.9500 . ?
C27 C26 1.382(3) . ?
C26 H26 0.9500 . ?
C26 C25 1.371(3) . ?
C25 H25 0.9500 . ?
C25 C24 1.389(3) . ?
C24 H24 0.9500 . ?
C2 C3 1.386(2) . ?
C6 H6 0.9500 . ?
C6 C5 1.385(3) . ?
C5 H5 0.9500 . ?
C5 C4 1.379(3) . ?
C4 H4 0.9500 . ?
C4 C3 1.387(2) . ?
C3 H3A 0.9500 . ?
C14 C17 1.531(2) . ?
C14 C15 1.534(3) . ?
C14 C16 1.537(3) . ?
C17 H17A 0.9800 . ?
C17 H17B 0.9800 . ?
C17 H17C 0.9800 . ?
C15 H15A 0.9800 . ?
C15 H15B 0.9800 . ?
C15 H15C 0.9800 . ?
C16 H16A 0.9800 . ?
C16 H16B 0.9800 . ?
C16 H16C 0.9800 . ?
C18 C21 1.531(2) . ?
C18 C19 1.532(3) . ?
C18 C20 1.533(2) . ?
C21 H21A 0.9800 . ?
C21 H21B 0.9800 . ?
C21 H21C 0.9800 . ?
C19 H19A 0.9800 . ?
C19 H19B 0.9800 . ?
C19 H19C 0.9800 . ?
C20 H20A 0.9800 . ?
C20 H20B 0.9800 . ?
C20 H20C 0.9800 . ?

loop_
_geom_torsion_atom_site_label_1
_geom_torsion_atom_site_label_2
_geom_torsion_atom_site_label_3
_geom_torsion_atom_site_label_4
_geom_torsion
_geom_torsion_site_symmetry_1
_geom_torsion_site_symmetry_2
_geom_torsion_site_symmetry_3
_geom_torsion_site_symmetry_4
_geom_torsion_publ_flag
Sn1 O1 C9 C10 -168.49(11) . . . . ?
Sn1 O1 C9 C8 11.9(2) . . . . ?
Sn1 O2 C30 C29 -20.2(2) . . . . ?
Sn1 O2 C30 C31 160.65(11) . . . . ?
Sn1 N1 C7 C8 -11.8(2) . . . . ?
Sn1 N1 C1 C28 -32.91(14) . . . . ?
Sn1 N1 C1 C2 93.78(12) . . . . ?
Sn1 N3 C28 C1 -53.29(12) . . . . ?
Sn1 N3 C28 C29 69.45(12) . . . . ?
Sn1 N3 C22 C23 162.98(10) . . . . ?
O1 C9 C10 C11 -179.76(14) . . . . ?
O1 C9 C10 C18 0.9(2) . . . . ?
O1 C9 C8 C13 -179.36(14) . . . . ?
O1 C9 C8 C7 -0.2(2) . . . . ?
N1 C1 C28 N3 58.29(15) . . . . ?
N1 C1 C28 C29 -65.74(15) . . . . ?
N1 C1 C2 N2 -69.89(17) . . . . ?
N1 C1 C2 C3 110.18(16) . . . . ?
N3 C28 C29 C34 140.53(13) . . . . ?
N3 C28 C29 C30 -41.6(2) . . . . ?
N3 C22 C23 N4 -55.20(18) . . . . ?
N3 C22 C23 C24 125.09(16) . . . . ?
N2 C2 C3 C4 -0.7(3) . . . . ?
N2 C6 C5 C4 0.2(3) . . . . ?
C9 C10 C11 C12 -0.6(3) . . . . ?
C9 C10 C18 C21 -59.4(2) . . . . ?
C9 C10 C18 C19 61.7(2) . . . . ?
C9 C10 C18 C20 -179.10(16) . . . . ?
C9 C8 C7 N1 1.6(3) . . . . ?
C10 C9 C8 C13 1.1(2) . . . . ?
C10 C9 C8 C7 -179.83(14) . . . . ?
C10 C11 C12 C13 0.4(3) . . . . ?
C10 C11 C12 C14 179.13(16) . . . . ?
C11 C10 C18 C21 121.25(17) . . . . ?
C11 C10 C18 C19 -117.60(18) . . . . ?
C11 C10 C18 C20 1.6(2) . . . . ?
C11 C12 C13 C8 0.5(2) . . . . ?
C11 C12 C14 C17 4.6(3) . . . . ?
C11 C12 C14 C15 124.88(18) . . . . ?
C11 C12 C14 C16 -115.29(18) . . . . ?
C12 C13 C8 C9 -1.3(2) . . . . ?
C12 C13 C8 C7 179.53(15) . . . . ?
N4 C23 C24 C25 -1.5(2) . . . . ?
N4 C27 C26 C25 -1.6(3) . . . . ?
C13 C12 C14 C17 -176.66(16) . . . . ?
C13 C12 C14 C15 -56.4(2) . . . . ?
C13 C12 C14 C16 63.4(2) . . . . ?
C13 C8 C7 N1 -179.26(15) . . . . ?
C8 C9 C10 C11 -0.2(2) . . . . ?
C8 C9 C10 C18 -179.53(14) . . . . ?
C7 N1 C1 C28 130.87(13) . . . . ?
C7 N1 C1 C2 -102.44(15) . . . . ?
C1 N1 C7 C8 -173.85(15) . . . . ?
C1 C28 C29 C34 -98.37(15) . . . . ?
C1 C28 C29 C30 79.53(18) . . . . ?
C1 C2 C3 C4 179.23(16) . . . . ?
C28 N3 C22 C23 -72.63(16) . . . . ?
C28 C1 C2 N2 53.34(18) . . . . ?
C28 C1 C2 C3 -126.59(16) . . . . ?
C28 C29 C34 C33 176.21(14) . . . . ?
C28 C29 C30 O2 7.4(2) . . . . ?
C28 C29 C30 C31 -173.49(14) . . . . ?
C29 C34 C33 C35 176.90(14) . . . . ?
C29 C34 C33 C32 -1.1(2) . . . . ?
C34 C29 C30 O2 -174.77(14) . . . . ?
C34 C29 C30 C31 4.3(2) . . . . ?
C34 C33 C35 C37 49.07(19) . . . . ?
C34 C33 C35 C36 -70.15(18) . . . . ?
C34 C33 C35 C38 169.52(14) . . . . ?
C34 C33 C32 C31 1.4(2) . . . . ?
C33 C32 C31 C39 -176.92(14) . . . . ?
C33 C32 C31 C30 1.2(2) . . . . ?
C35 C33 C32 C31 -176.54(14) . . . . ?
C32 C33 C35 C37 -133.08(16) . . . . ?
C32 C33 C35 C36 107.70(16) . . . . ?
C32 C33 C35 C38 -12.6(2) . . . . ?
C32 C31 C39 C42 0.2(2) . . . . ?
C32 C31 C39 C41 118.83(16) . . . . ?
C32 C31 C39 C40 -119.57(16) . . . . ?
C32 C31 C30 O2 175.13(13) . . . . ?
C32 C31 C30 C29 -4.0(2) . . . . ?
C39 C31 C30 O2 -6.8(2) . . . . ?
C39 C31 C30 C29 174.09(13) . . . . ?
C30 C29 C34 C33 -1.8(2) . . . . ?
C30 C31 C39 C42 -177.88(14) . . . . ?
C30 C31 C39 C41 -59.23(18) . . . . ?
C30 C31 C39 C40 62.37(19) . . . . ?
C22 N3 C28 C1 176.19(12) . . . . ?
C22 N3 C28 C29 -61.07(16) . . . . ?
C22 C23 C24 C25 178.17(15) . . . . ?
C23 N4 C27 C26 0.4(3) . . . . ?
C27 N4 C23 C22 -178.59(15) . . . . ?
C27 N4 C23 C24 1.1(2) . . . . ?
C27 C26 C25 C24 1.1(3) . . . . ?
C26 C25 C24 C23 0.3(2) . . . . ?
C2 N2 C6 C5 -1.2(3) . . . . ?
C2 C1 C28 N3 -67.10(16) . . . . ?
C2 C1 C28 C29 168.87(12) . . . . ?
C6 N2 C2 C1 -178.46(14) . . . . ?
C6 N2 C2 C3 1.5(2) . . . . ?
C6 C5 C4 C3 0.6(3) . . . . ?
C5 C4 C3 C2 -0.4(3) . . . . ?
C14 C12 C13 C8 -178.25(15) . . . . ?
C18 C10 C11 C12 178.78(16) . . . . ?

loop_
_smtbx_masks_void_nr
_smtbx_masks_void_average_x
_smtbx_masks_void_average_y
_smtbx_masks_void_average_z
_smtbx_masks_void_volume
_smtbx_masks_void_count_electrons
_smtbx_masks_void_content
1 0.000 0.000 0.000 7.2 0.0 ?
2 0.000 0.000 0.500 535.1 103.7 ?
3 0.000 0.500 0.000 535.1 103.7 ?
4 0.000 0.500 0.500 7.2 0.0 ?
